data_7720520
loop_
_publ_author_name
'Levina, Anastasia A.'
'Shmelev, Maxim A.'
'Lalov, Andrey V.'
'Chistyakov, Aleksandr S.'
'Voronina, Julia K.'
'Varaksina, Evgeniya A.'
'Taydakov, Ilya V.'
'Sidorov, Alexey A.'
'Eremenko, Igor L.'

_publ_section_title
;
 Effect of combining 1-naphthoate and pentafluorobenzoate anions in
 Eu(III) compounds on their structure and photoluminescent properties.
;
_journal_issue 3
_journal_name_full 'Dalton transactions (Cambridge, England : 2003)'
_journal_page_first 1417
_journal_page_last 1435
_journal_paper_doi 10.1039/d5dt02665b
_journal_volume 55
_journal_year 2026
_chemical_formula_moiety 'C66 H16 Eu2 F30 N4 O12, 2(C2 H3 N)'
_chemical_formula_sum 'C70 H22 Eu2 F30 N6 O12'
_chemical_formula_weight 2012.85
_space_group_crystal_system orthorhombic
_space_group_IT_number 61
_space_group_name_Hall '-P 2ac 2ab'
_space_group_name_H-M_alt 'P b c a'
_atom_sites_solution_hydrogens geom
_atom_sites_solution_primary dual
_audit_creation_date 2025-09-01
_audit_creation_method
;
Olex2 1.5
(compiled 2025.07.13 svn.rb7424aed for OlexSys, GUI svn.r7314)
;
_audit_update_record
;
2025-09-25 deposited with the CCDC.	2025-12-16 downloaded from the CCDC.
;
_cell_angle_alpha 90
_cell_angle_beta 90
_cell_angle_gamma 90
_cell_formula_units_Z 8
_cell_length_a 19.3888(10)
_cell_length_b 25.7800(15)
_cell_length_c 27.3266(15)
_cell_measurement_reflns_used 5761
_cell_measurement_temperature 150.00
_cell_measurement_theta_max 23.85
_cell_measurement_theta_min 2.17
_cell_volume 13659.0(13)
_computing_cell_refinement 'SAINT V8.35A (?, 2016)'
_computing_data_reduction 'SAINT V8.35A (?, 2016)'
_computing_molecular_graphics 'Olex2 1.5 (Dolomanov et al., 2009)'
_computing_publication_material 'Olex2 1.5 (Dolomanov et al., 2009)'
_computing_structure_refinement 'XL  (Sheldrick, 2008)'
_computing_structure_solution 'SHELXT 2014/4 (Sheldrick, 2014)'
_diffrn_ambient_temperature 150.00
_diffrn_measured_fraction_theta_full 0.999
_diffrn_measured_fraction_theta_max 0.995
_diffrn_measurement_device_type 'Bruker APEX-II CCD'
_diffrn_measurement_method '\f and \w scans'
_diffrn_radiation_type MoK\a
_diffrn_radiation_wavelength 0.71073
_diffrn_reflns_av_R_equivalents 0.1612
_diffrn_reflns_av_unetI/netI 0.1008
_diffrn_reflns_Laue_measured_fraction_full 0.999
_diffrn_reflns_Laue_measured_fraction_max 0.995
_diffrn_reflns_limit_h_max 23
_diffrn_reflns_limit_h_min -23
_diffrn_reflns_limit_k_max 31
_diffrn_reflns_limit_k_min -31
_diffrn_reflns_limit_l_max 33
_diffrn_reflns_limit_l_min -33
_diffrn_reflns_number 106205
_diffrn_reflns_point_group_measured_fraction_full 0.999
_diffrn_reflns_point_group_measured_fraction_max 0.995
_diffrn_reflns_theta_full 25.242
_diffrn_reflns_theta_max 26.130
_diffrn_reflns_theta_min 1.823
_diffrn_source_current 1.4
_diffrn_source_power 0.07
_diffrn_source_voltage 50.0
_diffrn_standards_number 0
_exptl_absorpt_coefficient_mu 1.972
_exptl_absorpt_correction_T_max 0.2598
_exptl_absorpt_correction_T_min 0.1990
_exptl_absorpt_correction_type multi-scan
_exptl_absorpt_process_details
;
SADABS-2014/5 (Bruker,2014/5) was used for absorption correction.
wR2(int) was 0.1230 before and 0.0761 after correction.
The Ratio of minimum to maximum transmission is 0.7660.
The \l/2 correction factor is 0.00150.
;
_exptl_crystal_colour colourless
_exptl_crystal_colour_primary colourless
_exptl_crystal_density_diffrn 1.958
_exptl_crystal_description block
_exptl_crystal_F_000 7808
_exptl_crystal_size_max 0.1
_exptl_crystal_size_mid 0.1
_exptl_crystal_size_min 0.1
_refine_diff_density_max 2.568
_refine_diff_density_min -1.252
_refine_diff_density_rms 0.164
_refine_ls_extinction_method none
_refine_ls_goodness_of_fit_ref 1.008
_refine_ls_hydrogen_treatment constr
_refine_ls_matrix_type full
_refine_ls_number_parameters 1071
_refine_ls_number_reflns 13535
_refine_ls_number_restraints 42
_refine_ls_restrained_S_all 1.017
_refine_ls_R_factor_all 0.1197
_refine_ls_R_factor_gt 0.0559
_refine_ls_shift/su_max 0.001
_refine_ls_shift/su_mean 0.000
_refine_ls_structure_factor_coef Fsqd
_refine_ls_weighting_details 'w=1/[\s^2^(Fo^2^)+(0.0608P)^2^+24.3756P] where P=(Fo^2^+2Fc^2^)/3'
_refine_ls_weighting_scheme calc
_refine_ls_wR_factor_gt 0.1185
_refine_ls_wR_factor_ref 0.1472
_reflns_Friedel_coverage 0.000
_reflns_number_gt 7818
_reflns_number_total 13535
_reflns_threshold_expression 'I > 2\s(I)'
_cod_data_source_file d5dt02665b2.cif
_cod_data_source_block 401
_cod_original_sg_symbol_H-M Pbca
_cod_database_code 7720520
_shelx_shelxl_version_number 2014/7
_shelx_space_group_comment
;
The symmetry employed for this shelxl refinement is uniquely defined
by the following loop, which should always be used as a source of
symmetry information in preference to the above space-group names.
They are only intended as comments.
;
_shelx_estimated_absorpt_t_max 0.827
_shelx_estimated_absorpt_t_min 0.827
_olex2_refinement_description
;
1. Fixed Uiso
 At 1.2 times of:
  All C(H) groups
 At 1.5 times of:
  All C(H,H,H) groups
2. Uiso/Uaniso restraints and constraints
Uanis(N2S) \\sim Ueq: with sigma of 0.005 and sigma for terminal atoms of 0.01
Uanis(F12) \\sim Ueq: with sigma of 0.005 and sigma for terminal atoms of 0.01
Uanis(F11) \\sim Ueq, Uanis(F13) \\sim Ueq, Uanis(F14) \\sim Ueq, Uanis(F10)
\\sim Ueq: with sigma of 0.005 and sigma for terminal atoms of 0.01
Uanis(F33) \\sim Ueq: with sigma of 0.005 and sigma for terminal atoms of 0.01
Uanis(C30) = Uanis(C33)
Uanis(C9) = Uanis(C12)
3.a Aromatic/amide H refined with riding coordinates:
 C62(H62), C50(H50), C64(H64), C63(H63), C45(H45), C57(H57), C53(H53),
 C54(H54), C44(H44), C43(H43), C52(H52), C55(H55), C56(H56), C65(H65), C51(H51),
  C66(H66)
3.b Idealised Me refined as rotating group:
 C2S(H2SA,H2SB,H2SC), C4S(H4SA,H4SB,H4SC)
;
_olex2_submission_special_instructions 'No special instructions were received'

loop_
_space_group_symop_operation_xyz
'x, y, z'
'-x+1/2, -y, z+1/2'
'-x, y+1/2, -z+1/2'
'x+1/2, -y+1/2, -z'
'-x, -y, -z'
'x-1/2, y, -z-1/2'
'x, -y-1/2, z-1/2'
'-x-1/2, y-1/2, z'

loop_
_atom_site_label
_atom_site_type_symbol
_atom_site_fract_x
_atom_site_fract_y
_atom_site_fract_z
_atom_site_U_iso_or_equiv
_atom_site_adp_type
_atom_site_occupancy
_atom_site_site_symmetry_order
_atom_site_calc_flag
_atom_site_refinement_flags_posn
_atom_site_refinement_flags_adp
_atom_site_refinement_flags_occupancy
_atom_site_disorder_assembly
_atom_site_disorder_group
Eu1 Eu 0.25396(2) 0.39620(2) 0.75861(2) 0.01853(11) Uani 1 1 d . . . . .
Eu2 Eu 0.52434(2) 0.39228(2) 0.70749(2) 0.01868(11) Uani 1 1 d . . . . .
F42 F 0.6087(2) 0.42308(19) 0.55075(17) 0.0348(12) Uani 1 1 d . . . . .
F24 F 0.4607(3) 0.56104(17) 0.74294(18) 0.0352(12) Uani 1 1 d . . . . .
F7 F 0.1344(3) 0.23799(19) 0.86802(18) 0.0376(13) Uani 1 1 d . . . . .
F38 F 0.7568(3) 0.29362(18) 0.61308(17) 0.0345(12) Uani 1 1 d . . . . .
F17 F 0.4658(2) 0.22891(17) 0.74242(19) 0.0349(12) Uani 1 1 d . . . . .
F31 F 0.6541(3) 0.57381(19) 0.79153(19) 0.0376(13) Uani 1 1 d . . . . .
F3 F 0.1584(3) 0.22386(19) 0.69769(18) 0.0370(13) Uani 1 1 d . . . . .
F4 F 0.1796(3) 0.12105(18) 0.7066(2) 0.0440(14) Uani 1 1 d . . . . .
F41 F 0.6163(3) 0.3797(2) 0.46188(17) 0.0430(14) Uani 1 1 d . . . . .
F5 F 0.1829(3) 0.07665(17) 0.7965(2) 0.0412(14) Uani 1 1 d . . . . .
F21 F 0.4093(3) 0.3393(2) 0.87393(18) 0.0424(14) Uani 1 1 d . . . . .
F25 F 0.5174(3) 0.62975(19) 0.8043(2) 0.0464(15) Uani 1 1 d . . . . .
F28 F 0.4235(3) 0.44651(19) 0.87505(18) 0.0396(13) Uani 1 1 d . . . . .
F35 F 0.6220(3) 0.5399(2) 0.62373(18) 0.0409(13) Uani 1 1 d . . . . .
F40 F 0.6882(3) 0.2904(2) 0.44867(18) 0.0455(14) Uani 1 1 d . . . . .
F10 F 0.1111(3) 0.4839(2) 0.6314(2) 0.0495(15) Uani 1 1 d . U . . .
F32 F 0.6757(3) 0.6750(2) 0.7709(2) 0.0574(17) Uani 1 1 d . . . . .
O12 O 0.7346(3) 0.3940(2) 0.6558(2) 0.0263(12) Uani 1 1 d . . . . .
F39 F 0.7579(3) 0.24776(19) 0.52527(19) 0.0455(14) Uani 1 1 d . . . . .
F6 F 0.1576(3) 0.1353(2) 0.8776(2) 0.0490(15) Uani 1 1 d . . . . .
O5 O 0.3456(3) 0.3415(2) 0.78229(19) 0.0240(13) Uani 1 1 d . . . . .
F14 F 0.1044(3) 0.3025(2) 0.6281(2) 0.0500(15) Uani 1 1 d . U . . .
O8 O 0.4347(3) 0.4473(2) 0.7364(2) 0.0228(13) Uani 1 1 d . . . . .
F26 F 0.5254(3) 0.6079(2) 0.9016(2) 0.0581(17) Uani 1 1 d . . . . .
O4 O 0.0366(2) 0.3916(2) 0.70377(19) 0.0234(12) Uani 1 1 d . . . . .
O2 O 0.0832(3) 0.3118(2) 0.7788(2) 0.0245(13) Uani 1 1 d . . . . .
F18 F 0.5215(3) 0.1612(2) 0.8053(2) 0.0503(16) Uani 1 1 d . . . . .
F33 F 0.6780(3) 0.70774(19) 0.6764(3) 0.0623(18) Uani 1 1 d . U . . .
O9 O 0.5783(3) 0.47527(19) 0.7188(2) 0.0227(13) Uani 1 1 d . . . . .
F27 F 0.4791(3) 0.5158(2) 0.9365(2) 0.0569(16) Uani 1 1 d . . . . .
O6 O 0.4365(3) 0.33621(19) 0.7327(2) 0.0224(13) Uani 1 1 d . . . . .
O11 O 0.6191(3) 0.3922(2) 0.65269(19) 0.0274(13) Uani 1 1 d . . . . .
O10 O 0.6942(3) 0.4760(2) 0.7254(2) 0.0247(13) Uani 1 1 d . . . . .
F34 F 0.6463(3) 0.6396(2) 0.6032(2) 0.0612(18) Uani 1 1 d . . . . .
O3 O 0.1513(3) 0.3948(2) 0.71149(19) 0.0251(12) Uani 1 1 d . . . . .
O1 O 0.1985(3) 0.3147(2) 0.77311(19) 0.0260(13) Uani 1 1 d . . . . .
O7 O 0.3426(3) 0.45440(19) 0.78415(19) 0.0219(13) Uani 1 1 d . . . . .
F19 F 0.5224(3) 0.1821(2) 0.9024(2) 0.0652(18) Uani 1 1 d . . . . .
F13 F 0.1095(4) 0.3044(3) 0.5288(2) 0.087(2) Uani 1 1 d . U . . .
N3 N 0.4855(3) 0.3381(3) 0.6326(2) 0.0273(17) Uani 1 1 d . . . . .
F11 F 0.1186(3) 0.4854(3) 0.5324(2) 0.082(2) Uani 1 1 d . U . . .
N1 N 0.2846(3) 0.3440(3) 0.6817(3) 0.0235(16) Uani 1 1 d . . . . .
N2 N 0.2791(3) 0.4490(3) 0.6815(2) 0.0230(16) Uani 1 1 d . . . . .
F20 F 0.4640(4) 0.2708(2) 0.9358(2) 0.070(2) Uani 1 1 d . . . . .
N4 N 0.4766(4) 0.4431(3) 0.6335(2) 0.0260(16) Uani 1 1 d . . . . .
F12 F 0.1153(4) 0.3962(3) 0.4810(2) 0.090(2) Uani 1 1 d . U . . .
C30 C 0.6380(4) 0.5542(3) 0.7081(4) 0.0315(16) Uani 1 1 d . . . . .
C49 C 0.2804(4) 0.4504(3) 0.5923(3) 0.029(2) Uani 1 1 d . . . . .
C31 C 0.6514(4) 0.5897(3) 0.7449(4) 0.027(2) Uani 1 1 d . . . . .
C3 C 0.1576(4) 0.2027(3) 0.7423(3) 0.0258(19) Uani 1 1 d . . . . .
C62 C 0.4427(5) 0.4979(4) 0.5504(4) 0.039(3) Uani 1 1 d . . . . .
H62 H 0.4316 0.5172 0.5218 0.047 Uiso 1 1 calc R U . . .
C7 C 0.1457(4) 0.2099(3) 0.8280(3) 0.026(2) Uani 1 1 d . . . . .
C2 C 0.1471(4) 0.2337(3) 0.7831(3) 0.0211(19) Uani 1 1 d . . . . .
C39 C 0.7221(5) 0.2917(3) 0.5318(3) 0.035(2) Uani 1 1 d . . . . .
C5 C 0.1696(4) 0.1279(3) 0.7918(4) 0.031(2) Uani 1 1 d . . . . .
C46 C 0.2905(4) 0.3411(4) 0.5935(3) 0.031(2) Uani 1 1 d . . . . .
C1 C 0.1424(4) 0.2926(3) 0.7777(3) 0.0223(18) Uani 1 1 d . . . . .
C23 C 0.4412(4) 0.5003(3) 0.8068(3) 0.0206(19) Uani 1 1 d . . . . .
C47 C 0.2861(4) 0.3674(3) 0.6374(3) 0.0219(19) Uani 1 1 d . . . . .
C58 C 0.4641(4) 0.3348(4) 0.5459(3) 0.036(2) Uani 1 1 d . . . . .
C4 C 0.1695(4) 0.1500(3) 0.7460(4) 0.031(2) Uani 1 1 d . . . . .
C22 C 0.4037(4) 0.4641(3) 0.7724(3) 0.0191(18) Uani 1 1 d . . . . .
C50 C 0.2756(4) 0.5041(4) 0.5931(3) 0.030(2) Uani 1 1 d . . . . .
H50 H 0.2727 0.5231 0.5634 0.036 Uiso 1 1 calc R U . . .
C38 C 0.7211(4) 0.3149(3) 0.5765(3) 0.030(2) Uani 1 1 d . . . . .
C17 C 0.4668(4) 0.2419(3) 0.7898(3) 0.0239(18) Uani 1 1 d . . . . .
C8 C 0.0974(4) 0.3926(3) 0.6869(3) 0.0200(16) Uani 1 1 d . . . . .
C64 C 0.4690(4) 0.4936(3) 0.6350(3) 0.032(2) Uani 1 1 d . . . . .
H64 H 0.4763 0.5109 0.6653 0.038 Uiso 1 1 calc R U . . .
C59 C 0.4731(4) 0.3625(3) 0.5896(3) 0.028(2) Uani 1 1 d . . . . .
C63 C 0.4505(4) 0.5236(4) 0.5937(4) 0.040(2) Uani 1 1 d . . . . .
H63 H 0.4439 0.5600 0.5961 0.048 Uiso 1 1 calc R U . . .
C33 C 0.6631(4) 0.6569(3) 0.6866(4) 0.0315(16) Uani 1 1 d . . . . .
C45 C 0.2985(4) 0.2866(3) 0.5958(3) 0.031(2) Uani 1 1 d . . . . .
H45 H 0.3035 0.2670 0.5666 0.037 Uiso 1 1 calc R U . . .
C48 C 0.2813(4) 0.4243(3) 0.6373(3) 0.0240(19) Uani 1 1 d . . . . .
C26 C 0.4979(5) 0.5733(4) 0.8708(4) 0.037(2) Uani 1 1 d . . . . .
C40 C 0.6865(4) 0.3123(4) 0.4929(3) 0.033(2) Uani 1 1 d . . . . .
C36 C 0.6775(4) 0.3837(3) 0.6353(3) 0.0237(19) Uani 1 1 d . . . . .
C57 C 0.4686(5) 0.2804(4) 0.5473(4) 0.047(3) Uani 1 1 d . . . . .
H57 H 0.4642 0.2608 0.5181 0.056 Uiso 1 1 calc R U . . .
C9 C 0.1039(4) 0.3937(4) 0.6324(3) 0.0386(17) Uani 1 1 d . . . . .
C61 C 0.4503(4) 0.4446(4) 0.5467(3) 0.039(2) Uani 1 1 d . . . . .
C25 C 0.4952(4) 0.5841(3) 0.8219(4) 0.033(2) Uani 1 1 d . . . . .
C29 C 0.6364(4) 0.4959(3) 0.7189(3) 0.0232(19) Uani 1 1 d . . . . .
C53 C 0.2832(5) 0.4212(4) 0.5481(3) 0.037(2) Uani 1 1 d . . . . .
H53 H 0.2815 0.4391 0.5177 0.044 Uiso 1 1 calc R U . . .
C34 C 0.6478(5) 0.6237(4) 0.6494(4) 0.040(3) Uani 1 1 d . . . . .
C60 C 0.4665(4) 0.4183(4) 0.5902(3) 0.029(2) Uani 1 1 d . . . . .
C54 C 0.2883(5) 0.3689(4) 0.5481(3) 0.033(2) Uani 1 1 d . . . . .
H54 H 0.2905 0.3506 0.5180 0.040 Uiso 1 1 calc R U . . .
C44 C 0.2991(4) 0.2625(4) 0.6399(3) 0.033(2) Uani 1 1 d . . . . .
H44 H 0.3041 0.2260 0.6420 0.039 Uiso 1 1 calc R U . . .
C6 C 0.1579(4) 0.1578(3) 0.8326(4) 0.034(2) Uani 1 1 d . . . . .
C43 C 0.2923(4) 0.2929(3) 0.6824(3) 0.031(2) Uani 1 1 d . . . . .
H43 H 0.2932 0.2759 0.7132 0.037 Uiso 1 1 calc R U . . .
C35 C 0.6352(5) 0.5719(3) 0.6609(4) 0.036(2) Uani 1 1 d . . . . .
C52 C 0.2768(4) 0.5006(3) 0.6802(3) 0.0250(19) Uani 1 1 d . . . . .
H52 H 0.2762 0.5188 0.7104 0.030 Uiso 1 1 calc R U . . .
C24 C 0.4663(4) 0.5482(3) 0.7900(3) 0.027(2) Uani 1 1 d . . . . .
C55 C 0.4875(4) 0.2861(3) 0.6331(3) 0.032(2) Uani 1 1 d . . . . .
H55 H 0.4949 0.2688 0.6634 0.038 Uiso 1 1 calc R U . . .
C42 C 0.6465(4) 0.3794(3) 0.5456(3) 0.026(2) Uani 1 1 d . . . . .
C28 C 0.4462(4) 0.4914(3) 0.8560(3) 0.032(2) Uani 1 1 d . . . . .
C56 C 0.4790(5) 0.2563(4) 0.5903(3) 0.038(2) Uani 1 1 d . . . . .
H56 H 0.4806 0.2195 0.5918 0.045 Uiso 1 1 calc R U . . .
C19 C 0.4938(5) 0.2161(4) 0.8701(4) 0.042(3) Uani 1 1 d . . . . .
C41 C 0.6487(4) 0.3576(3) 0.5003(3) 0.030(2) Uani 1 1 d . . . . .
C65 C 0.4431(5) 0.4162(5) 0.5022(3) 0.043(3) Uani 1 1 d . . . . .
H65 H 0.4335 0.4338 0.4724 0.051 Uiso 1 1 calc R U . . .
C10 C 0.1079(5) 0.4403(4) 0.6064(3) 0.038(2) Uani 1 1 d . . . . .
C27 C 0.4744(5) 0.5271(4) 0.8882(4) 0.039(2) Uani 1 1 d . . . . .
C32 C 0.6635(5) 0.6418(3) 0.7344(4) 0.039(3) Uani 1 1 d . . . . .
C18 C 0.4943(4) 0.2062(3) 0.8216(4) 0.037(2) Uani 1 1 d . . . . .
C15 C 0.4041(4) 0.3256(3) 0.7712(3) 0.0200(18) Uani 1 1 d . . . . .
C37 C 0.6809(4) 0.3603(3) 0.5853(3) 0.0240(19) Uani 1 1 d . . . . .
C16 C 0.4364(4) 0.2872(3) 0.8058(3) 0.0215(19) Uani 1 1 d . . . . .
C21 C 0.4358(4) 0.2952(3) 0.8551(3) 0.029(2) Uani 1 1 d . . . . .
C51 C 0.2752(4) 0.5294(3) 0.6371(3) 0.033(2) Uani 1 1 d . . . . .
H51 H 0.2739 0.5662 0.6383 0.039 Uiso 1 1 calc R U . . .
C11 C 0.1123(5) 0.4400(5) 0.5559(4) 0.057(3) Uani 1 1 d . . . . .
N1S N 0.7492(6) 0.4664(4) 0.5272(3) 0.086(4) Uani 1 1 d . . . . .
C13 C 0.1078(6) 0.3482(5) 0.5544(4) 0.054(3) Uani 1 1 d . . . . .
C14 C 0.1059(5) 0.3481(4) 0.6049(3) 0.037(2) Uani 1 1 d . . . . .
C20 C 0.4637(5) 0.2606(4) 0.8878(3) 0.040(2) Uani 1 1 d . . . . .
C66 C 0.4502(5) 0.3632(5) 0.5028(4) 0.052(3) Uani 1 1 d . . . . .
H66 H 0.4455 0.3448 0.4729 0.063 Uiso 1 1 calc R U . . .
C12 C 0.1110(4) 0.3952(5) 0.5302(3) 0.0386(17) Uani 1 1 d . . . . .
C1S C 0.7635(6) 0.4842(4) 0.5632(4) 0.053(3) Uani 1 1 d . . . . .
C2S C 0.7827(5) 0.5096(4) 0.6090(4) 0.056(3) Uani 1 1 d . . . . .
H2SA H 0.8266 0.5278 0.6047 0.084 Uiso 1 1 calc R U . . .
H2SB H 0.7876 0.4834 0.6348 0.084 Uiso 1 1 calc R U . . .
H2SC H 0.7468 0.5344 0.6183 0.084 Uiso 1 1 calc R U . . .
C3S C 0.6281(7) 0.6428(4) 0.9832(5) 0.062(4) Uani 1 1 d . . . . .
C4S C 0.5949(7) 0.6055(5) 1.0153(4) 0.077(4) Uani 1 1 d . . . . .
H4SA H 0.5722 0.5787 0.9956 0.115 Uiso 1 1 calc R U . . .
H4SB H 0.5605 0.6233 1.0355 0.115 Uiso 1 1 calc R U . . .
H4SC H 0.6297 0.5894 1.0365 0.115 Uiso 1 1 calc R U . . .
N2S N 0.6529(6) 0.6711(4) 0.9574(4) 0.092(4) Uani 1 1 d . U . . .

loop_
_atom_site_aniso_label
_atom_site_aniso_U_11
_atom_site_aniso_U_22
_atom_site_aniso_U_33
_atom_site_aniso_U_23
_atom_site_aniso_U_13
_atom_site_aniso_U_12
Eu1 0.0129(2) 0.01468(18) 0.0280(2) -0.00124(18) -0.00033(16) 0.00003(17)
Eu2 0.01285(19) 0.01736(19) 0.0258(2) -0.00023(19) 0.00024(16) -0.00015(18)
F42 0.028(3) 0.033(3) 0.043(3) 0.001(2) -0.002(2) 0.013(2)
F24 0.042(3) 0.020(2) 0.044(3) 0.001(2) 0.004(3) -0.006(2)
F7 0.047(3) 0.029(3) 0.037(3) -0.001(2) 0.001(3) -0.005(2)
F38 0.036(3) 0.033(3) 0.035(3) 0.006(2) -0.003(2) 0.011(2)
F17 0.036(3) 0.017(2) 0.052(3) -0.002(2) 0.004(3) 0.001(2)
F31 0.032(3) 0.033(3) 0.048(3) -0.010(3) -0.007(3) 0.002(2)
F3 0.042(3) 0.027(3) 0.042(3) -0.007(2) 0.003(3) -0.002(2)
F4 0.042(3) 0.022(3) 0.069(4) -0.017(3) 0.013(3) -0.002(2)
F41 0.051(4) 0.051(4) 0.027(3) -0.002(2) -0.006(3) 0.014(3)
F5 0.031(3) 0.011(2) 0.081(4) 0.008(3) 0.001(3) 0.002(2)
F21 0.054(4) 0.037(3) 0.037(3) -0.003(2) 0.004(3) 0.009(3)
F25 0.035(3) 0.021(3) 0.083(4) -0.004(3) 0.006(3) -0.011(2)
F28 0.050(4) 0.031(3) 0.038(3) 0.003(2) -0.005(3) -0.010(3)
F35 0.041(3) 0.039(3) 0.043(3) 0.004(3) -0.004(3) -0.002(3)
F40 0.052(4) 0.047(3) 0.037(3) -0.017(3) -0.003(3) 0.006(3)
F10 0.041(3) 0.038(3) 0.070(4) 0.019(3) -0.005(3) -0.007(3)
F32 0.033(3) 0.026(3) 0.113(5) -0.024(3) 0.002(3) -0.002(3)
O12 0.020(3) 0.025(3) 0.034(3) -0.001(3) 0.005(2) -0.002(3)
F39 0.060(4) 0.027(3) 0.050(3) -0.010(2) 0.006(3) 0.018(3)
F6 0.059(4) 0.033(3) 0.055(4) 0.015(3) -0.009(3) -0.002(3)
O5 0.017(3) 0.021(3) 0.034(3) 0.003(3) 0.000(3) 0.005(2)
F14 0.061(4) 0.032(3) 0.057(4) -0.011(3) -0.010(3) 0.011(3)
O8 0.017(3) 0.018(3) 0.034(3) 0.002(3) 0.003(3) 0.005(2)
F26 0.050(4) 0.048(4) 0.076(4) -0.035(3) -0.018(3) -0.011(3)
O4 0.009(3) 0.024(3) 0.037(3) 0.001(3) 0.003(2) 0.006(2)
O2 0.017(3) 0.017(3) 0.040(4) 0.005(3) 0.001(2) 0.000(2)
F18 0.038(3) 0.030(3) 0.083(4) 0.014(3) 0.011(3) 0.017(3)
F33 0.034(3) 0.020(3) 0.133(5) 0.024(3) 0.008(3) -0.001(2)
O9 0.016(3) 0.012(3) 0.040(4) -0.001(2) -0.001(3) -0.002(2)
F27 0.076(5) 0.053(4) 0.042(4) -0.009(3) -0.012(3) -0.010(3)
O6 0.017(3) 0.017(3) 0.033(3) 0.000(2) -0.002(3) -0.001(2)
O11 0.019(3) 0.033(3) 0.030(3) 0.001(3) 0.002(2) -0.001(3)
O10 0.013(3) 0.020(3) 0.041(4) 0.004(3) -0.005(3) -0.002(2)
F34 0.049(4) 0.053(4) 0.081(5) 0.038(3) -0.003(3) -0.002(3)
O3 0.014(3) 0.026(3) 0.035(3) 0.001(3) -0.006(2) 0.001(3)
O1 0.020(3) 0.018(3) 0.040(3) 0.002(3) -0.005(3) -0.007(3)
O7 0.015(3) 0.016(3) 0.035(3) -0.003(2) 0.004(3) -0.005(2)
F19 0.054(4) 0.063(4) 0.078(4) 0.041(4) -0.001(3) 0.018(4)
F13 0.085(5) 0.112(6) 0.065(4) -0.053(4) -0.006(4) 0.025(4)
N3 0.019(4) 0.036(4) 0.027(4) -0.008(3) -0.001(3) -0.005(3)
F11 0.059(4) 0.108(5) 0.078(4) 0.052(4) 0.005(4) -0.005(4)
N1 0.011(3) 0.022(4) 0.038(4) -0.007(3) -0.001(3) 0.002(3)
N2 0.014(4) 0.030(4) 0.025(4) -0.001(3) 0.002(3) 0.003(3)
F20 0.108(6) 0.064(4) 0.037(4) 0.020(3) -0.006(4) 0.015(4)
N4 0.022(4) 0.031(4) 0.026(4) 0.005(3) 0.005(3) 0.003(3)
F12 0.074(5) 0.156(6) 0.039(3) 0.007(4) 0.004(3) 0.024(5)
C30 0.010(3) 0.015(3) 0.070(5) 0.012(3) -0.002(3) 0.003(2)
C49 0.023(5) 0.031(5) 0.032(5) -0.006(4) 0.007(4) -0.011(4)
C31 0.014(4) 0.015(4) 0.053(6) 0.001(4) -0.004(4) 0.003(3)
C3 0.021(4) 0.025(4) 0.031(5) 0.002(4) 0.000(4) 0.002(4)
C62 0.023(5) 0.055(7) 0.040(6) 0.015(5) -0.002(4) 0.011(5)
C7 0.020(5) 0.021(4) 0.037(5) -0.004(4) -0.003(4) -0.001(4)
C2 0.005(4) 0.016(4) 0.043(5) 0.001(4) -0.004(4) -0.001(3)
C39 0.035(6) 0.027(5) 0.042(6) -0.007(4) 0.002(4) 0.010(4)
C5 0.014(4) 0.017(4) 0.062(7) 0.004(5) 0.001(4) 0.001(3)
C46 0.014(4) 0.044(6) 0.034(5) -0.016(4) -0.004(4) -0.008(4)
C1 0.019(4) 0.026(5) 0.022(4) 0.003(4) -0.003(3) 0.003(4)
C23 0.009(4) 0.014(4) 0.040(5) -0.005(4) 0.005(4) 0.006(3)
C47 0.010(4) 0.025(4) 0.031(5) -0.005(4) 0.008(4) 0.000(3)
C58 0.017(5) 0.061(7) 0.030(5) -0.007(5) -0.003(4) 0.000(4)
C4 0.024(5) 0.020(4) 0.050(6) -0.006(4) 0.001(4) 0.000(4)
C22 0.021(5) 0.008(4) 0.028(5) 0.004(3) 0.003(4) 0.007(3)
C50 0.025(5) 0.040(6) 0.026(5) 0.007(4) -0.001(4) -0.009(4)
C38 0.031(5) 0.027(5) 0.031(5) 0.000(4) 0.000(4) 0.000(4)
C17 0.010(4) 0.026(4) 0.035(5) 0.006(4) 0.007(4) 0.001(3)
C8 0.020(4) 0.010(4) 0.030(4) -0.004(4) -0.002(3) -0.006(4)
C64 0.020(5) 0.034(5) 0.041(5) 0.007(4) 0.001(4) 0.006(4)
C59 0.018(5) 0.042(6) 0.024(5) -0.004(4) 0.005(4) -0.003(4)
C63 0.025(5) 0.039(6) 0.056(7) 0.017(5) 0.006(5) 0.014(4)
C33 0.010(3) 0.015(3) 0.070(5) 0.012(3) -0.002(3) 0.003(2)
C45 0.019(5) 0.039(5) 0.034(5) -0.024(4) 0.002(4) 0.001(4)
C48 0.003(4) 0.030(5) 0.039(5) 0.001(4) 0.001(4) -0.003(3)
C26 0.022(5) 0.031(5) 0.056(7) -0.020(5) -0.007(4) -0.002(4)
C40 0.027(5) 0.035(5) 0.036(5) -0.008(4) 0.003(4) 0.001(4)
C36 0.023(5) 0.012(4) 0.036(5) 0.003(3) 0.001(4) -0.002(3)
C57 0.023(5) 0.066(8) 0.052(7) -0.032(6) 0.006(5) -0.004(5)
C9 0.016(3) 0.069(5) 0.031(4) 0.000(4) -0.002(3) 0.005(4)
C61 0.019(5) 0.071(8) 0.027(5) 0.005(5) 0.004(4) 0.006(5)
C25 0.014(4) 0.020(4) 0.064(7) -0.004(5) 0.002(4) -0.007(4)
C29 0.016(4) 0.023(4) 0.031(5) -0.004(4) 0.006(4) -0.002(4)
C53 0.027(5) 0.045(6) 0.038(6) 0.004(5) -0.007(4) -0.011(5)
C34 0.023(5) 0.033(5) 0.066(7) 0.020(5) -0.003(5) 0.004(4)
C60 0.010(4) 0.050(6) 0.028(5) -0.004(4) 0.004(4) 0.001(4)
C54 0.024(5) 0.059(7) 0.018(5) -0.012(4) -0.004(4) -0.008(5)
C44 0.030(5) 0.031(5) 0.037(6) -0.006(4) -0.001(4) -0.003(4)
C6 0.017(5) 0.026(5) 0.059(7) 0.004(5) -0.005(4) -0.001(4)
C43 0.017(5) 0.031(5) 0.045(6) -0.002(4) -0.005(4) -0.004(4)
C35 0.022(5) 0.029(5) 0.056(7) 0.012(5) -0.008(4) 0.003(4)
C52 0.017(4) 0.023(5) 0.035(5) 0.003(4) 0.003(4) -0.005(3)
C24 0.018(5) 0.025(4) 0.039(5) -0.011(4) 0.003(4) -0.003(4)
C55 0.021(5) 0.030(5) 0.043(6) -0.007(4) 0.001(4) 0.000(4)
C42 0.021(5) 0.015(4) 0.042(5) -0.006(4) -0.003(4) 0.001(3)
C28 0.028(5) 0.023(5) 0.044(6) -0.002(4) -0.001(4) -0.005(4)
C56 0.029(5) 0.039(6) 0.044(6) -0.020(5) 0.002(5) -0.008(5)
C19 0.030(6) 0.048(6) 0.049(7) 0.035(6) -0.006(5) 0.005(5)
C41 0.023(5) 0.035(5) 0.034(5) 0.005(4) 0.002(4) 0.001(4)
C65 0.024(5) 0.084(8) 0.021(5) 0.003(5) -0.012(4) 0.004(5)
C10 0.025(5) 0.053(7) 0.036(6) 0.012(5) 0.002(4) -0.010(5)
C27 0.037(6) 0.034(6) 0.046(6) -0.009(5) -0.008(5) 0.000(5)
C32 0.012(5) 0.025(5) 0.079(8) -0.016(5) -0.005(5) 0.002(4)
C18 0.020(5) 0.027(5) 0.065(7) 0.017(5) 0.008(5) 0.007(4)
C15 0.018(4) 0.015(4) 0.027(5) -0.004(3) -0.003(4) 0.001(3)
C37 0.013(4) 0.026(5) 0.032(5) -0.001(4) 0.001(4) -0.003(3)
C16 0.008(4) 0.021(4) 0.035(5) 0.003(4) -0.003(3) 0.002(3)
C21 0.031(5) 0.027(5) 0.030(5) 0.008(4) -0.005(4) 0.001(4)
C51 0.033(5) 0.025(5) 0.040(6) 0.005(4) 0.008(4) -0.009(4)
C11 0.029(6) 0.086(9) 0.056(8) 0.038(7) -0.002(5) -0.004(6)
N1S 0.125(10) 0.089(8) 0.046(6) 0.003(6) -0.009(7) -0.066(8)
C13 0.046(7) 0.080(9) 0.038(7) -0.025(6) -0.007(5) 0.009(6)
C14 0.028(6) 0.052(6) 0.032(6) -0.010(5) -0.002(4) 0.012(5)
C20 0.040(6) 0.047(6) 0.033(6) 0.017(5) 0.004(5) 0.000(5)
C66 0.026(6) 0.084(10) 0.046(7) -0.010(6) 0.004(5) 0.001(6)
C12 0.016(3) 0.069(5) 0.031(4) 0.000(4) -0.002(3) 0.005(4)
C1S 0.062(8) 0.041(7) 0.056(7) 0.014(6) -0.003(6) -0.019(6)
C2S 0.035(6) 0.071(8) 0.062(7) -0.010(6) -0.005(5) 0.014(6)
C3S 0.070(9) 0.046(7) 0.071(9) 0.011(6) -0.019(7) -0.024(6)
C4S 0.116(12) 0.056(8) 0.059(8) 0.005(7) 0.016(8) 0.004(8)
N2S 0.089(7) 0.076(6) 0.111(7) 0.037(6) -0.019(6) -0.035(6)

loop_
_atom_type_symbol
_atom_type_description
_atom_type_scat_dispersion_real
_atom_type_scat_dispersion_imag
_atom_type_scat_source
C C 0.0033 0.0016 'International Tables Vol C Tables 4.2.6.8 and 6.1.1.4'
H H 0.0000 0.0000 'International Tables Vol C Tables 4.2.6.8 and 6.1.1.4'
Eu Eu -0.1578 3.6682 'International Tables Vol C Tables 4.2.6.8 and 6.1.1.4'
F F 0.0171 0.0103 'International Tables Vol C Tables 4.2.6.8 and 6.1.1.4'
N N 0.0061 0.0033 'International Tables Vol C Tables 4.2.6.8 and 6.1.1.4'
O O 0.0106 0.0060 'International Tables Vol C Tables 4.2.6.8 and 6.1.1.4'

loop_
_geom_angle_atom_site_label_1
_geom_angle_atom_site_label_2
_geom_angle_atom_site_label_3
_geom_angle
_geom_angle_site_symmetry_1
_geom_angle_site_symmetry_3
_geom_angle_publ_flag
O12 Eu1 O10 76.39(19) 6_557 6_557 ?
O12 Eu1 O3 113.73(18) 6_557 . ?
O12 Eu1 O1 75.20(18) 6_557 . ?
O12 Eu1 O7 80.82(18) 6_557 . ?
O12 Eu1 N1 146.4(2) 6_557 . ?
O12 Eu1 N2 149.0(2) 6_557 . ?
O5 Eu1 O12 80.47(18) . 6_557 ?
O5 Eu1 O10 145.68(19) . 6_557 ?
O5 Eu1 O3 140.57(19) . . ?
O5 Eu1 O1 76.60(18) . . ?
O5 Eu1 O7 75.72(18) . . ?
O5 Eu1 N1 74.7(2) . . ?
O5 Eu1 N2 113.61(19) . . ?
O10 Eu1 N1 135.2(2) 6_557 . ?
O10 Eu1 N2 77.6(2) 6_557 . ?
O3 Eu1 O10 72.93(18) . 6_557 ?
O3 Eu1 O1 72.51(18) . . ?
O3 Eu1 O7 140.62(18) . . ?
O3 Eu1 N1 75.04(19) . . ?
O3 Eu1 N2 73.76(19) . . ?
O1 Eu1 O10 120.37(18) . 6_557 ?
O1 Eu1 N1 77.3(2) . . ?
O1 Eu1 N2 133.6(2) . . ?
O7 Eu1 O10 75.84(18) . 6_557 ?
O7 Eu1 O1 145.84(18) . . ?
O7 Eu1 N1 113.73(19) . . ?
O7 Eu1 N2 76.6(2) . . ?
N2 Eu1 N1 63.8(2) . . ?
O8 Eu2 O4 75.22(17) . 6_657 ?
O8 Eu2 O2 144.32(18) . 6_657 ?
O8 Eu2 O9 75.18(18) . . ?
O8 Eu2 N3 111.8(2) . . ?
O8 Eu2 N4 72.26(19) . . ?
O8 Eu2 C8 91.29(19) . 6_657 ?
O4 Eu2 N3 144.2(2) 6_657 . ?
O4 Eu2 N4 144.90(19) 6_657 . ?
O4 Eu2 C8 20.57(17) 6_657 6_657 ?
O2 Eu2 O4 78.02(18) 6_657 6_657 ?
O2 Eu2 O9 122.93(17) 6_657 . ?
O2 Eu2 N3 78.2(2) 6_657 . ?
O2 Eu2 N4 137.1(2) 6_657 . ?
O2 Eu2 C8 69.67(19) 6_657 6_657 ?
O9 Eu2 O4 80.54(18) . 6_657 ?
O9 Eu2 N3 135.1(2) . . ?
O9 Eu2 N4 78.8(2) . . ?
O9 Eu2 C8 71.95(18) . 6_657 ?
O6 Eu2 O8 74.85(18) . . ?
O6 Eu2 O4 76.91(18) . 6_657 ?
O6 Eu2 O2 76.44(18) . 6_657 ?
O6 Eu2 O9 146.14(18) . . ?
O6 Eu2 O11 138.60(19) . . ?
O6 Eu2 N3 71.8(2) . . ?
O6 Eu2 N4 106.4(2) . . ?
O6 Eu2 C8 93.35(18) . 6_657 ?
O11 Eu2 O8 140.97(19) . . ?
O11 Eu2 O4 123.60(17) . 6_657 ?
O11 Eu2 O2 74.26(19) . 6_657 ?
O11 Eu2 O9 75.21(19) . . ?
O11 Eu2 N3 74.1(2) . . ?
O11 Eu2 N4 77.5(2) . . ?
O11 Eu2 C8 103.04(19) . 6_657 ?
N3 Eu2 C8 147.1(2) . 6_657 ?
N4 Eu2 N3 63.2(2) . . ?
N4 Eu2 C8 149.3(2) . 6_657 ?
C36 O12 Eu1 125.4(5) . 6_657 ?
C15 O5 Eu1 144.7(5) . . ?
C22 O8 Eu2 146.3(5) . . ?
C8 O4 Eu2 116.9(5) . 6_557 ?
C1 O2 Eu2 141.6(5) . 6_557 ?
C29 O9 Eu2 140.7(5) . . ?
C15 O6 Eu2 138.2(5) . . ?
C36 O11 Eu2 160.9(5) . . ?
C29 O10 Eu1 144.3(5) . 6_657 ?
C8 O3 Eu1 178.2(5) . . ?
C1 O1 Eu1 144.9(5) . . ?
C22 O7 Eu1 137.1(5) . . ?
C59 N3 Eu2 119.1(6) . . ?
C55 N3 Eu2 121.5(6) . . ?
C55 N3 C59 118.6(8) . . ?
C47 N1 Eu1 120.2(5) . . ?
C43 N1 Eu1 122.3(6) . . ?
C43 N1 C47 117.1(8) . . ?
C48 N2 Eu1 119.2(5) . . ?
C52 N2 Eu1 123.1(6) . . ?
C52 N2 C48 116.3(7) . . ?
C64 N4 Eu2 121.3(6) . . ?
C64 N4 C60 118.5(8) . . ?
C60 N4 Eu2 119.7(6) . . ?
C31 C30 C29 120.8(8) . . ?
C35 C30 C31 118.1(8) . . ?
C35 C30 C29 120.5(8) . . ?
C50 C49 C48 117.7(8) . . ?
C50 C49 C53 122.8(9) . . ?
C48 C49 C53 119.4(8) . . ?
F31 C31 C30 119.8(7) . . ?
F31 C31 C32 118.9(8) . . ?
C30 C31 C32 121.3(9) . . ?
F3 C3 C2 120.0(7) . . ?
F3 C3 C4 117.8(8) . . ?
C4 C3 C2 122.2(9) . . ?
C63 C62 H62 118.9 . . ?
C63 C62 C61 122.1(9) . . ?
C61 C62 H62 118.9 . . ?
F7 C7 C2 119.7(7) . . ?
F7 C7 C6 119.1(8) . . ?
C6 C7 C2 121.2(9) . . ?
C3 C2 C1 120.3(7) . . ?
C7 C2 C3 117.7(8) . . ?
C7 C2 C1 121.9(8) . . ?
F39 C39 C38 120.0(8) . . ?
F39 C39 C40 118.8(8) . . ?
C38 C39 C40 121.2(8) . . ?
F5 C5 C4 119.5(9) . . ?
F5 C5 C6 120.1(9) . . ?
C4 C5 C6 120.3(8) . . ?
C47 C46 C45 117.1(9) . . ?
C47 C46 C54 120.2(9) . . ?
C45 C46 C54 122.6(8) . . ?
O2 C1 C2 116.5(7) . . ?
O1 C1 O2 128.9(8) . . ?
O1 C1 C2 114.6(7) . . ?
C24 C23 C22 120.3(7) . . ?
C28 C23 C22 122.9(7) . . ?
C28 C23 C24 116.4(8) . . ?
N1 C47 C46 123.9(8) . . ?
N1 C47 C48 116.6(8) . . ?
C46 C47 C48 119.5(8) . . ?
C59 C58 C57 118.4(9) . . ?
C59 C58 C66 118.0(10) . . ?
C57 C58 C66 123.6(10) . . ?
F4 C4 C3 121.3(9) . . ?
F4 C4 C5 120.4(8) . . ?
C5 C4 C3 118.3(9) . . ?
O8 C22 O7 126.5(8) . . ?
O8 C22 C23 118.6(7) . . ?
O7 C22 C23 114.8(7) . . ?
C49 C50 H50 120.3 . . ?
C51 C50 C49 119.3(8) . . ?
C51 C50 H50 120.3 . . ?
F38 C38 C39 118.9(8) . . ?
F38 C38 C37 119.7(7) . . ?
C39 C38 C37 121.4(8) . . ?
F17 C17 C18 116.8(8) . . ?
F17 C17 C16 120.8(7) . . ?
C18 C17 C16 122.2(8) . . ?
O4 C8 Eu2 42.5(4) . 6_557 ?
O4 C8 C9 116.2(7) . . ?
O3 C8 Eu2 83.4(4) . 6_557 ?
O3 C8 O4 125.9(7) . . ?
O3 C8 C9 117.9(7) . . ?
C9 C8 Eu2 158.7(5) . 6_557 ?
N4 C64 H64 118.4 . . ?
N4 C64 C63 123.2(9) . . ?
C63 C64 H64 118.4 . . ?
N3 C59 C58 121.6(8) . . ?
N3 C59 C60 117.9(8) . . ?
C58 C59 C60 120.4(9) . . ?
C62 C63 C64 117.0(9) . . ?
C62 C63 H63 121.5 . . ?
C64 C63 H63 121.5 . . ?
F33 C33 C32 117.8(9) . . ?
C34 C33 F33 119.7(9) . . ?
C34 C33 C32 122.4(8) . . ?
C46 C45 H45 120.1 . . ?
C44 C45 C46 119.7(8) . . ?
C44 C45 H45 120.1 . . ?
N2 C48 C49 123.6(8) . . ?
N2 C48 C47 117.6(8) . . ?
C49 C48 C47 118.7(8) . . ?
F26 C26 C25 119.6(9) . . ?
F26 C26 C27 119.8(9) . . ?
C27 C26 C25 120.6(8) . . ?
F40 C40 C39 121.7(8) . . ?
F40 C40 C41 119.9(8) . . ?
C39 C40 C41 118.4(8) . . ?
O12 C36 C37 116.7(7) . . ?
O11 C36 O12 125.9(8) . . ?
O11 C36 C37 117.4(7) . . ?
C58 C57 H57 120.1 . . ?
C56 C57 C58 119.7(9) . . ?
C56 C57 H57 120.1 . . ?
C10 C9 C8 121.8(9) . . ?
C14 C9 C8 121.6(9) . . ?
C14 C9 C10 116.7(8) . . ?
C62 C61 C60 116.2(9) . . ?
C62 C61 C65 124.0(10) . . ?
C60 C61 C65 119.8(10) . . ?
F25 C25 C26 121.2(8) . . ?
F25 C25 C24 119.2(9) . . ?
C26 C25 C24 119.5(8) . . ?
O9 C29 C30 115.8(7) . . ?
O10 C29 O9 129.8(8) . . ?
O10 C29 C30 114.4(7) . . ?
C49 C53 H53 119.0 . . ?
C54 C53 C49 122.0(9) . . ?
C54 C53 H53 119.0 . . ?
F34 C34 C33 121.3(9) . . ?
F34 C34 C35 120.4(10) . . ?
C33 C34 C35 118.3(10) . . ?
N4 C60 C59 117.7(8) . . ?
N4 C60 C61 122.9(9) . . ?
C61 C60 C59 119.3(9) . . ?
C46 C54 H54 120.0 . . ?
C53 C54 C46 120.1(9) . . ?
C53 C54 H54 120.0 . . ?
C45 C44 H44 120.7 . . ?
C45 C44 C43 118.6(9) . . ?
C43 C44 H44 120.7 . . ?
F6 C6 C7 120.1(9) . . ?
F6 C6 C5 119.6(8) . . ?
C7 C6 C5 120.2(9) . . ?
N1 C43 C44 123.4(9) . . ?
N1 C43 H43 118.3 . . ?
C44 C43 H43 118.3 . . ?
F35 C35 C30 121.3(8) . . ?
F35 C35 C34 117.1(9) . . ?
C30 C35 C34 121.6(10) . . ?
N2 C52 H52 118.2 . . ?
N2 C52 C51 123.7(8) . . ?
C51 C52 H52 118.2 . . ?
F24 C24 C23 120.4(7) . . ?
F24 C24 C25 118.3(8) . . ?
C25 C24 C23 121.3(8) . . ?
N3 C55 H55 118.9 . . ?
N3 C55 C56 122.2(9) . . ?
C56 C55 H55 118.9 . . ?
F42 C42 C41 117.2(8) . . ?
F42 C42 C37 118.9(7) . . ?
C41 C42 C37 123.9(8) . . ?
F28 C28 C23 120.1(7) . . ?
F28 C28 C27 117.2(8) . . ?
C23 C28 C27 122.7(8) . . ?
C57 C56 C55 119.3(10) . . ?
C57 C56 H56 120.3 . . ?
C55 C56 H56 120.3 . . ?
F19 C19 C20 118.8(9) . . ?
C18 C19 F19 120.8(10) . . ?
C18 C19 C20 120.4(8) . . ?
F41 C41 C40 119.1(8) . . ?
F41 C41 C42 121.2(8) . . ?
C42 C41 C40 119.7(8) . . ?
C61 C65 H65 120.3 . . ?
C66 C65 C61 119.3(10) . . ?
C66 C65 H65 120.3 . . ?
F10 C10 C9 118.2(8) . . ?
F10 C10 C11 121.3(10) . . ?
C11 C10 C9 120.4(10) . . ?
F27 C27 C26 120.4(8) . . ?
F27 C27 C28 120.1(9) . . ?
C26 C27 C28 119.5(9) . . ?
F32 C32 C31 119.6(10) . . ?
F32 C32 C33 122.3(8) . . ?
C33 C32 C31 118.1(9) . . ?
F18 C18 C17 121.2(9) . . ?
C19 C18 F18 119.3(8) . . ?
C19 C18 C17 119.5(9) . . ?
O5 C15 O6 126.2(7) . . ?
O5 C15 C16 116.2(7) . . ?
O6 C15 C16 117.5(7) . . ?
C38 C37 C36 120.7(7) . . ?
C42 C37 C38 115.4(8) . . ?
C42 C37 C36 123.9(7) . . ?
C17 C16 C15 122.4(7) . . ?
C21 C16 C17 116.4(8) . . ?
C21 C16 C15 121.2(7) . . ?
F21 C21 C16 120.5(7) . . ?
F21 C21 C20 116.6(8) . . ?
C16 C21 C20 122.9(9) . . ?
C50 C51 C52 119.3(9) . . ?
C50 C51 H51 120.4 . . ?
C52 C51 H51 120.4 . . ?
F11 C11 C10 118.6(12) . . ?
F11 C11 C12 120.0(10) . . ?
C12 C11 C10 121.4(10) . . ?
F13 C13 C14 121.8(11) . . ?
F13 C13 C12 119.4(10) . . ?
C14 C13 C12 118.8(10) . . ?
F14 C14 C9 119.0(8) . . ?
F14 C14 C13 118.4(9) . . ?
C13 C14 C9 122.5(10) . . ?
F20 C20 C19 120.6(9) . . ?
F20 C20 C21 120.8(9) . . ?
C21 C20 C19 118.6(9) . . ?
C58 C66 H66 118.4 . . ?
C65 C66 C58 123.1(11) . . ?
C65 C66 H66 118.4 . . ?
F12 C12 C11 120.0(10) . . ?
F12 C12 C13 119.9(10) . . ?
C11 C12 C13 120.1(9) . . ?
N1S C1S C2S 177.4(12) . . ?
C1S C2S H2SA 109.5 . . ?
C1S C2S H2SB 109.5 . . ?
C1S C2S H2SC 109.5 . . ?
H2SA C2S H2SB 109.5 . . ?
H2SA C2S H2SC 109.5 . . ?
H2SB C2S H2SC 109.5 . . ?
N2S C3S C4S 178.3(14) . . ?
C3S C4S H4SA 109.5 . . ?
C3S C4S H4SB 109.5 . . ?
C3S C4S H4SC 109.5 . . ?
H4SA C4S H4SB 109.5 . . ?
H4SA C4S H4SC 109.5 . . ?
H4SB C4S H4SC 109.5 . . ?

loop_
_geom_bond_atom_site_label_1
_geom_bond_atom_site_label_2
_geom_bond_distance
_geom_bond_site_symmetry_2
_geom_bond_publ_flag
Eu1 O12 2.370(5) 6_557 ?
Eu1 O5 2.359(5) . ?
Eu1 O10 2.401(5) 6_557 ?
Eu1 O3 2.372(5) . ?
Eu1 O1 2.395(5) . ?
Eu1 O7 2.386(5) . ?
Eu1 N1 2.567(7) . ?
Eu1 N2 2.556(7) . ?
Eu2 O8 2.378(5) . ?
Eu2 O4 2.436(5) 6_657 ?
Eu2 O2 2.397(5) 6_657 ?
Eu2 O9 2.401(5) . ?
Eu2 O6 2.337(5) . ?
Eu2 O11 2.371(5) . ?
Eu2 N3 2.590(7) . ?
Eu2 N4 2.581(7) . ?
Eu2 C8 3.215(8) 6_657 ?
F42 C42 1.351(9) . ?
F24 C24 1.331(10) . ?
F7 C7 1.330(9) . ?
F38 C38 1.334(9) . ?
F17 C17 1.337(9) . ?
F31 C31 1.340(10) . ?
F3 C3 1.335(9) . ?
F4 C4 1.325(10) . ?
F41 C41 1.350(9) . ?
F5 C5 1.352(9) . ?
F21 C21 1.350(9) . ?
F25 C25 1.340(10) . ?
F28 C28 1.343(9) . ?
F35 C35 1.332(10) . ?
F40 C40 1.334(9) . ?
F10 C10 1.317(11) . ?
F32 C32 1.336(10) . ?
O12 Eu1 2.370(5) 6_657 ?
O12 C36 1.269(9) . ?
F39 C39 1.340(9) . ?
F6 C6 1.357(10) . ?
O5 C15 1.243(9) . ?
F14 C14 1.335(11) . ?
O8 C22 1.234(9) . ?
F26 C26 1.339(10) . ?
O4 Eu2 2.436(5) 6_557 ?
O4 C8 1.267(9) . ?
O2 Eu2 2.397(5) 6_557 ?
O2 C1 1.251(9) . ?
F18 C18 1.351(10) . ?
F33 C33 1.371(9) . ?
O9 C29 1.247(9) . ?
F27 C27 1.355(11) . ?
O6 C15 1.255(9) . ?
O11 C36 1.246(9) . ?
O10 Eu1 2.401(5) 6_657 ?
O10 C29 1.245(9) . ?
F34 C34 1.329(11) . ?
O3 C8 1.243(9) . ?
O1 C1 1.232(9) . ?
O7 C22 1.252(9) . ?
F19 C19 1.362(10) . ?
F13 C13 1.329(12) . ?
N3 C59 1.354(11) . ?
N3 C55 1.341(11) . ?
F11 C11 1.341(12) . ?
N1 C47 1.352(10) . ?
N1 C43 1.326(10) . ?
N2 C48 1.364(10) . ?
N2 C52 1.332(10) . ?
F20 C20 1.336(10) . ?
N4 C64 1.312(10) . ?
N4 C60 1.357(10) . ?
F12 C12 1.345(10) . ?
C30 C31 1.384(12) . ?
C30 C29 1.533(11) . ?
C30 C35 1.370(12) . ?
C49 C50 1.388(12) . ?
C49 C48 1.400(11) . ?
C49 C53 1.423(12) . ?
C31 C32 1.393(12) . ?
C3 C2 1.386(11) . ?
C3 C4 1.381(11) . ?
C62 H62 0.9500 . ?
C62 C63 1.367(13) . ?
C62 C61 1.385(13) . ?
C7 C2 1.372(11) . ?
C7 C6 1.369(11) . ?
C2 C1 1.529(11) . ?
C39 C38 1.359(12) . ?
C39 C40 1.375(12) . ?
C5 C4 1.377(13) . ?
C5 C6 1.376(13) . ?
C46 C47 1.382(11) . ?
C46 C45 1.414(12) . ?
C46 C54 1.434(12) . ?
C23 C22 1.511(11) . ?
C23 C24 1.407(11) . ?
C23 C28 1.367(11) . ?
C47 C48 1.470(11) . ?
C58 C59 1.403(12) . ?
C58 C57 1.405(14) . ?
C58 C66 1.412(14) . ?
C50 H50 0.9500 . ?
C50 C51 1.369(12) . ?
C38 C37 1.426(11) . ?
C17 C18 1.372(12) . ?
C17 C16 1.380(11) . ?
C8 Eu2 3.215(8) 6_557 ?
C8 C9 1.494(11) . ?
C64 H64 0.9500 . ?
C64 C63 1.414(12) . ?
C59 C60 1.445(12) . ?
C63 H63 0.9500 . ?
C33 C34 1.360(13) . ?
C33 C32 1.364(14) . ?
C45 H45 0.9500 . ?
C45 C44 1.355(12) . ?
C26 C25 1.366(13) . ?
C26 C27 1.359(13) . ?
C40 C41 1.393(12) . ?
C36 C37 1.495(11) . ?
C57 H57 0.9500 . ?
C57 C56 1.345(14) . ?
C9 C10 1.398(13) . ?
C9 C14 1.396(13) . ?
C61 C60 1.404(12) . ?
C61 C65 1.427(13) . ?
C25 C24 1.390(11) . ?
C53 H53 0.9500 . ?
C53 C54 1.351(12) . ?
C34 C35 1.393(12) . ?
C54 H54 0.9500 . ?
C44 H44 0.9500 . ?
C44 C43 1.406(11) . ?
C43 H43 0.9500 . ?
C52 H52 0.9500 . ?
C52 C51 1.393(11) . ?
C55 H55 0.9500 . ?
C55 C56 1.410(12) . ?
C42 C41 1.360(12) . ?
C42 C37 1.365(11) . ?
C28 C27 1.384(12) . ?
C56 H56 0.9500 . ?
C19 C18 1.348(13) . ?
C19 C20 1.376(14) . ?
C65 H65 0.9500 . ?
C65 C66 1.373(14) . ?
C10 C11 1.385(14) . ?
C15 C16 1.507(10) . ?
C16 C21 1.363(11) . ?
C21 C20 1.373(12) . ?
C51 H51 0.9500 . ?
C11 C12 1.353(15) . ?
N1S C1S 1.120(13) . ?
C13 C14 1.379(13) . ?
C13 C12 1.383(15) . ?
C66 H66 0.9500 . ?
C1S C2S 1.461(14) . ?
C2S H2SA 0.9800 . ?
C2S H2SB 0.9800 . ?
C2S H2SC 0.9800 . ?
C3S C4S 1.453(15) . ?
C3S N2S 1.122(14) . ?
C4S H4SA 0.9800 . ?
C4S H4SB 0.9800 . ?
C4S H4SC 0.9800 . ?

loop_
_geom_torsion_atom_site_label_1
_geom_torsion_atom_site_label_2
_geom_torsion_atom_site_label_3
_geom_torsion_atom_site_label_4
_geom_torsion
_geom_torsion_site_symmetry_1
_geom_torsion_site_symmetry_2
_geom_torsion_site_symmetry_3
_geom_torsion_site_symmetry_4
_geom_torsion_publ_flag
Eu1 O12 C36 O11 29.0(11) 6_657 . . . ?
Eu1 O12 C36 C37 -152.2(5) 6_657 . . . ?
Eu1 O5 C15 O6 -4.6(15) . . . . ?
Eu1 O5 C15 C16 -180.0(6) . . . . ?
Eu1 O10 C29 O9 0.5(16) 6_657 . . . ?
Eu1 O10 C29 C30 -178.0(6) 6_657 . . . ?
Eu1 O1 C1 O2 -5.3(16) . . . . ?
Eu1 O1 C1 C2 175.1(6) . . . . ?
Eu1 O7 C22 O8 9.5(12) . . . . ?
Eu1 O7 C22 C23 -170.5(5) . . . . ?
Eu1 N1 C47 C46 -168.6(6) . . . . ?
Eu1 N1 C47 C48 10.1(9) . . . . ?
Eu1 N1 C43 C44 170.5(6) . . . . ?
Eu1 N2 C48 C49 166.3(6) . . . . ?
Eu1 N2 C48 C47 -14.8(9) . . . . ?
Eu1 N2 C52 C51 -165.3(6) . . . . ?
Eu2 O8 C22 O7 -111.2(10) . . . . ?
Eu2 O8 C22 C23 68.8(11) . . . . ?
Eu2 O4 C8 O3 -1.3(10) 6_557 . . . ?
Eu2 O4 C8 C9 -178.4(6) 6_557 . . . ?
Eu2 O2 C1 O1 -19.1(15) 6_557 . . . ?
Eu2 O2 C1 C2 160.4(6) 6_557 . . . ?
Eu2 O9 C29 O10 -22.4(15) . . . . ?
Eu2 O9 C29 C30 156.0(6) . . . . ?
Eu2 O6 C15 O5 100.0(9) . . . . ?
Eu2 O6 C15 C16 -84.7(9) . . . . ?
Eu2 O11 C36 O12 -54(2) . . . . ?
Eu2 O11 C36 C37 127.6(15) . . . . ?
Eu2 N3 C59 C58 168.3(6) . . . . ?
Eu2 N3 C59 C60 -14.1(10) . . . . ?
Eu2 N3 C55 C56 -167.9(6) . . . . ?
Eu2 N4 C64 C63 172.6(6) . . . . ?
Eu2 N4 C60 C59 9.4(10) . . . . ?
Eu2 N4 C60 C61 -170.6(6) . . . . ?
Eu2 C8 C9 C10 88.6(18) 6_557 . . . ?
Eu2 C8 C9 C14 -91.0(17) 6_557 . . . ?
F42 C42 C41 F41 2.1(12) . . . . ?
F42 C42 C41 C40 -179.5(7) . . . . ?
F42 C42 C37 C38 -178.4(7) . . . . ?
F42 C42 C37 C36 2.4(12) . . . . ?
F7 C7 C2 C3 -178.7(7) . . . . ?
F7 C7 C2 C1 5.5(11) . . . . ?
F7 C7 C6 F6 0.8(13) . . . . ?
F7 C7 C6 C5 179.9(7) . . . . ?
F38 C38 C37 C36 -1.1(12) . . . . ?
F38 C38 C37 C42 179.7(7) . . . . ?
F17 C17 C18 F18 2.8(12) . . . . ?
F17 C17 C18 C19 -176.9(8) . . . . ?
F17 C17 C16 C15 -3.5(11) . . . . ?
F17 C17 C16 C21 175.5(7) . . . . ?
F31 C31 C32 F32 -1.6(12) . . . . ?
F31 C31 C32 C33 177.6(7) . . . . ?
F3 C3 C2 C7 179.0(7) . . . . ?
F3 C3 C2 C1 -5.1(11) . . . . ?
F3 C3 C4 F4 -1.8(13) . . . . ?
F3 C3 C4 C5 179.2(7) . . . . ?
F5 C5 C4 F4 2.7(12) . . . . ?
F5 C5 C4 C3 -178.4(8) . . . . ?
F5 C5 C6 F6 -2.0(12) . . . . ?
F5 C5 C6 C7 178.8(8) . . . . ?
F21 C21 C20 F20 0.2(13) . . . . ?
F21 C21 C20 C19 -177.5(8) . . . . ?
F25 C25 C24 F24 -1.0(12) . . . . ?
F25 C25 C24 C23 -178.8(7) . . . . ?
F28 C28 C27 F27 0.7(13) . . . . ?
F28 C28 C27 C26 -179.7(8) . . . . ?
F40 C40 C41 F41 -2.3(12) . . . . ?
F40 C40 C41 C42 179.2(8) . . . . ?
F10 C10 C11 F11 -1.3(14) . . . . ?
F10 C10 C11 C12 178.2(9) . . . . ?
O12 C36 C37 C38 53.2(10) . . . . ?
O12 C36 C37 C42 -127.5(9) . . . . ?
F39 C39 C38 F38 0.9(13) . . . . ?
F39 C39 C38 C37 -177.0(8) . . . . ?
F39 C39 C40 F40 -1.9(14) . . . . ?
F39 C39 C40 C41 179.2(8) . . . . ?
O5 C15 C16 C17 132.3(8) . . . . ?
O5 C15 C16 C21 -46.6(11) . . . . ?
F26 C26 C25 F25 -2.5(13) . . . . ?
F26 C26 C25 C24 -179.6(8) . . . . ?
F26 C26 C27 F27 -0.3(14) . . . . ?
F26 C26 C27 C28 -179.9(8) . . . . ?
O4 C8 C9 C10 91.6(10) . . . . ?
O4 C8 C9 C14 -88.0(10) . . . . ?
F33 C33 C34 F34 -0.7(13) . . . . ?
F33 C33 C34 C35 177.9(8) . . . . ?
F33 C33 C32 F32 1.9(13) . . . . ?
F33 C33 C32 C31 -177.2(7) . . . . ?
O6 C15 C16 C17 -43.5(11) . . . . ?
O6 C15 C16 C21 137.6(8) . . . . ?
O11 C36 C37 C38 -127.9(8) . . . . ?
O11 C36 C37 C42 51.4(11) . . . . ?
F34 C34 C35 F35 0.2(13) . . . . ?
F34 C34 C35 C30 178.6(8) . . . . ?
O3 C8 C9 C10 -85.6(10) . . . . ?
O3 C8 C9 C14 94.7(10) . . . . ?
F19 C19 C18 F18 2.2(14) . . . . ?
F19 C19 C18 C17 -178.1(8) . . . . ?
F19 C19 C20 F20 1.5(14) . . . . ?
F19 C19 C20 C21 179.1(8) . . . . ?
F13 C13 C14 F14 -1.3(16) . . . . ?
F13 C13 C14 C9 -179.8(9) . . . . ?
F13 C13 C12 F12 0.4(15) . . . . ?
F13 C13 C12 C11 -177.2(9) . . . . ?
N3 C59 C60 N4 3.1(12) . . . . ?
N3 C59 C60 C61 -176.8(7) . . . . ?
N3 C55 C56 C57 0.1(14) . . . . ?
F11 C11 C12 F12 -0.6(14) . . . . ?
F11 C11 C12 C13 177.0(9) . . . . ?
N1 C47 C48 N2 3.1(11) . . . . ?
N1 C47 C48 C49 -177.9(7) . . . . ?
N2 C52 C51 C50 0.4(13) . . . . ?
N4 C64 C63 C62 -2.1(13) . . . . ?
C30 C31 C32 F32 179.5(7) . . . . ?
C30 C31 C32 C33 -1.3(13) . . . . ?
C49 C50 C51 C52 -2.5(13) . . . . ?
C49 C53 C54 C46 0.5(14) . . . . ?
C31 C30 C29 O9 107.2(9) . . . . ?
C31 C30 C29 O10 -74.1(10) . . . . ?
C31 C30 C35 F35 -179.4(7) . . . . ?
C31 C30 C35 C34 2.2(13) . . . . ?
C3 C2 C1 O2 101.8(9) . . . . ?
C3 C2 C1 O1 -78.6(10) . . . . ?
C62 C61 C60 N4 -1.9(13) . . . . ?
C62 C61 C60 C59 178.0(8) . . . . ?
C62 C61 C65 C66 -178.6(9) . . . . ?
C7 C2 C1 O2 -82.5(10) . . . . ?
C7 C2 C1 O1 97.1(9) . . . . ?
C2 C3 C4 F4 -179.9(7) . . . . ?
C2 C3 C4 C5 1.2(13) . . . . ?
C2 C7 C6 F6 178.7(7) . . . . ?
C2 C7 C6 C5 -2.2(13) . . . . ?
C39 C38 C37 C36 176.8(8) . . . . ?
C39 C38 C37 C42 -2.5(12) . . . . ?
C39 C40 C41 F41 176.7(8) . . . . ?
C39 C40 C41 C42 -1.8(13) . . . . ?
C46 C47 C48 N2 -178.1(7) . . . . ?
C46 C47 C48 C49 0.8(12) . . . . ?
C46 C45 C44 C43 -0.5(13) . . . . ?
C23 C28 C27 F27 -178.9(8) . . . . ?
C23 C28 C27 C26 0.7(15) . . . . ?
C47 N1 C43 C44 -2.4(13) . . . . ?
C47 C46 C45 C44 2.3(13) . . . . ?
C47 C46 C54 C53 1.1(13) . . . . ?
C58 C59 C60 N4 -179.2(7) . . . . ?
C58 C59 C60 C61 0.8(13) . . . . ?
C58 C57 C56 C55 -1.9(14) . . . . ?
C4 C3 C2 C7 -3.0(12) . . . . ?
C4 C3 C2 C1 172.9(8) . . . . ?
C4 C5 C6 F6 179.4(8) . . . . ?
C4 C5 C6 C7 0.3(13) . . . . ?
C22 C23 C24 F24 -3.8(11) . . . . ?
C22 C23 C24 C25 174.0(7) . . . . ?
C22 C23 C28 F28 7.1(12) . . . . ?
C22 C23 C28 C27 -173.3(8) . . . . ?
C50 C49 C48 N2 -1.2(12) . . . . ?
C50 C49 C48 C47 179.9(8) . . . . ?
C50 C49 C53 C54 179.5(9) . . . . ?
C38 C39 C40 F40 178.7(8) . . . . ?
C38 C39 C40 C41 -0.3(14) . . . . ?
C17 C16 C21 F21 177.6(7) . . . . ?
C17 C16 C21 C20 0.0(13) . . . . ?
C8 C9 C10 F10 5.0(13) . . . . ?
C8 C9 C10 C11 -178.5(8) . . . . ?
C8 C9 C14 F14 -2.4(13) . . . . ?
C8 C9 C14 C13 176.1(9) . . . . ?
C64 N4 C60 C59 -178.2(8) . . . . ?
C64 N4 C60 C61 1.8(12) . . . . ?
C59 N3 C55 C56 1.7(13) . . . . ?
C59 C58 C57 C56 2.0(14) . . . . ?
C59 C58 C66 C65 -1.9(15) . . . . ?
C63 C62 C61 C60 0.0(14) . . . . ?
C63 C62 C61 C65 -179.5(9) . . . . ?
C33 C34 C35 F35 -178.4(8) . . . . ?
C33 C34 C35 C30 0.0(14) . . . . ?
C45 C46 C47 N1 -4.5(12) . . . . ?
C45 C46 C47 C48 176.9(8) . . . . ?
C45 C46 C54 C53 -177.4(9) . . . . ?
C45 C44 C43 N1 0.6(13) . . . . ?
C48 N2 C52 C51 1.2(12) . . . . ?
C48 C49 C50 C51 2.9(13) . . . . ?
C48 C49 C53 C54 -1.4(14) . . . . ?
C26 C25 C24 F24 176.2(8) . . . . ?
C26 C25 C24 C23 -1.7(13) . . . . ?
C40 C39 C38 F38 -179.6(8) . . . . ?
C40 C39 C38 C37 2.5(14) . . . . ?
C57 C58 C59 N3 -0.2(13) . . . . ?
C57 C58 C59 C60 -177.8(8) . . . . ?
C57 C58 C66 C65 177.1(10) . . . . ?
C9 C10 C11 F11 -177.6(8) . . . . ?
C9 C10 C11 C12 1.8(15) . . . . ?
C61 C62 C63 C64 1.9(14) . . . . ?
C61 C65 C66 C58 0.3(16) . . . . ?
C25 C26 C27 F27 178.0(8) . . . . ?
C25 C26 C27 C28 -1.6(14) . . . . ?
C29 C30 C31 F31 -8.9(12) . . . . ?
C29 C30 C31 C32 170.0(8) . . . . ?
C29 C30 C35 F35 9.0(12) . . . . ?
C29 C30 C35 C34 -169.3(8) . . . . ?
C53 C49 C50 C51 -178.0(8) . . . . ?
C53 C49 C48 N2 179.6(7) . . . . ?
C53 C49 C48 C47 0.7(12) . . . . ?
C34 C33 C32 F32 -177.2(8) . . . . ?
C34 C33 C32 C31 3.7(13) . . . . ?
C60 N4 C64 C63 0.3(13) . . . . ?
C60 C61 C65 C66 1.9(14) . . . . ?
C54 C46 C47 N1 176.9(8) . . . . ?
C54 C46 C47 C48 -1.8(12) . . . . ?
C54 C46 C45 C44 -179.1(8) . . . . ?
C6 C7 C2 C3 3.5(12) . . . . ?
C6 C7 C2 C1 -172.3(8) . . . . ?
C6 C5 C4 F4 -178.8(8) . . . . ?
C6 C5 C4 C3 0.2(13) . . . . ?
C43 N1 C47 C46 4.5(12) . . . . ?
C43 N1 C47 C48 -176.8(7) . . . . ?
C35 C30 C31 F31 179.6(7) . . . . ?
C35 C30 C31 C32 -1.5(12) . . . . ?
C35 C30 C29 O9 -81.5(10) . . . . ?
C35 C30 C29 O10 97.2(10) . . . . ?
C52 N2 C48 C49 -0.8(11) . . . . ?
C52 N2 C48 C47 178.1(7) . . . . ?
C24 C23 C22 O8 61.4(10) . . . . ?
C24 C23 C22 O7 -118.6(8) . . . . ?
C24 C23 C28 F28 -179.8(7) . . . . ?
C24 C23 C28 C27 -0.2(13) . . . . ?
C55 N3 C59 C58 -1.6(13) . . . . ?
C55 N3 C59 C60 176.0(8) . . . . ?
C28 C23 C22 O8 -125.9(8) . . . . ?
C28 C23 C22 O7 54.1(10) . . . . ?
C28 C23 C24 F24 -177.0(7) . . . . ?
C28 C23 C24 C25 0.7(12) . . . . ?
C41 C42 C37 C38 0.3(12) . . . . ?
C41 C42 C37 C36 -178.9(8) . . . . ?
C65 C61 C60 N4 177.6(8) . . . . ?
C65 C61 C60 C59 -2.5(13) . . . . ?
C10 C9 C14 F14 177.9(8) . . . . ?
C10 C9 C14 C13 -3.5(14) . . . . ?
C10 C11 C12 F12 179.9(8) . . . . ?
C10 C11 C12 C13 -2.5(15) . . . . ?
C27 C26 C25 F25 179.1(8) . . . . ?
C27 C26 C25 C24 2.1(14) . . . . ?
C32 C33 C34 F34 178.4(8) . . . . ?
C32 C33 C34 C35 -3.0(14) . . . . ?
C18 C17 C16 C15 -178.0(8) . . . . ?
C18 C17 C16 C21 1.0(12) . . . . ?
C18 C19 C20 F20 -179.1(9) . . . . ?
C18 C19 C20 C21 -1.5(15) . . . . ?
C15 C16 C21 F21 -3.4(12) . . . . ?
C15 C16 C21 C20 179.0(8) . . . . ?
C37 C42 C41 F41 -176.7(8) . . . . ?
C37 C42 C41 C40 1.8(14) . . . . ?
C16 C17 C18 F18 177.5(7) . . . . ?
C16 C17 C18 C19 -2.2(13) . . . . ?
C16 C21 C20 F20 177.8(8) . . . . ?
C16 C21 C20 C19 0.2(15) . . . . ?
C14 C9 C10 F10 -175.3(8) . . . . ?
C14 C9 C10 C11 1.1(13) . . . . ?
C14 C13 C12 F12 177.7(9) . . . . ?
C14 C13 C12 C11 0.1(15) . . . . ?
C20 C19 C18 F18 -177.3(8) . . . . ?
C20 C19 C18 C17 2.4(14) . . . . ?
C66 C58 C59 N3 178.9(8) . . . . ?
C66 C58 C59 C60 1.3(13) . . . . ?
C66 C58 C57 C56 -177.0(9) . . . . ?
C12 C13 C14 F14 -178.5(8) . . . . ?
C12 C13 C14 C9 2.9(16) . . . . ?
